data_4116028
loop_
_publ_author_name
'David R. Spring'
'Shyam Krishnan'
'Stuart L. Schreiber'

_publ_section_title
;
 Towards Diversity-Oriented, Stereoselective Syntheses of Biaryl- or
 Bis(aryl)metal-Containing Medium Rings
;
_journal_name_full 'Journal of the American Chemical Society'
_journal_page_first 5656
_journal_page_last 5657
_journal_paper_doi 10.1021/ja0010507
_journal_volume 122
_journal_year 2000
_chemical_formula_sum 'C26 H23 N O'
_chemical_formula_weight 365.45
_chemical_name_systematic
;
  ?
;
_space_group_IT_number 19
_symmetry_cell_setting orthorhombic
_symmetry_space_group_name_Hall 'P 2ac 2ab'
_symmetry_space_group_name_H-M 'P 21 21 21'
_atom_sites_solution_hydrogens geom
_atom_sites_solution_primary direct
_atom_sites_solution_secondary difmap
_audit_creation_method SHELXL-97
_cell_angle_alpha 90.00
_cell_angle_beta 90.00
_cell_angle_gamma 90.00
_cell_formula_units_Z 4
_cell_length_a 9.9023(9)
_cell_length_b 10.6217(9)
_cell_length_c 18.945(1)
_cell_measurement_temperature 213(2)
_cell_volume 1992.6(3)
_computing_cell_refinement 'SMART (BRUKER, V5.054, 1998)'
_computing_data_collection 'ASTRO (BRUKER, V5.007, 1997)'
_computing_data_reduction 'SAINT (BRUKER, V6.01, 1999)'
_computing_molecular_graphics 'SHELXTL (BRUKER, 1998, V5.1)'
_computing_publication_material 'XCIF (Sheldrick and BRUKER, 1997, V5.1)'
_computing_structure_refinement 'SHELXL-97 (Sheldrick, 1997)'
_computing_structure_solution 'SHELXS-97 (Sheldrick, 1990)'
_diffrn_ambient_temperature 213(2)
_diffrn_measured_fraction_theta_full 1.000
_diffrn_measured_fraction_theta_max 1.000
_diffrn_measurement_method '\w, 0.3 deg'
_diffrn_radiation_monochromator graphite
_diffrn_radiation_source 'fine-focus sealed tube'
_diffrn_radiation_type MoK\a
_diffrn_radiation_wavelength 0.71073
_diffrn_reflns_av_R_equivalents 0.0771
_diffrn_reflns_av_sigmaI/netI 0.0621
_diffrn_reflns_limit_h_max 9
_diffrn_reflns_limit_h_min -11
_diffrn_reflns_limit_k_max 12
_diffrn_reflns_limit_k_min -11
_diffrn_reflns_limit_l_max 22
_diffrn_reflns_limit_l_min -20
_diffrn_reflns_number 10582
_diffrn_reflns_theta_full 25.00
_diffrn_reflns_theta_max 25.00
_diffrn_reflns_theta_min 2.15
_diffrn_standards_decay_% <1
_diffrn_standards_interval_count 0
_diffrn_standards_number 0
_exptl_absorpt_coefficient_mu 0.073
_exptl_absorpt_correction_type none
_exptl_crystal_colour Colorless
_exptl_crystal_density_diffrn 1.218
_exptl_crystal_description Plate
_exptl_crystal_F_000 776
_exptl_crystal_size_max 0.05
_exptl_crystal_size_mid 0.15
_exptl_crystal_size_min 0.15
_refine_diff_density_max 0.176
_refine_diff_density_min -0.145
_refine_diff_density_rms 0.039
_refine_ls_abs_structure_details 'Flack H D (1983), Acta Cryst. A39, 876-881'
_refine_ls_abs_structure_Flack 0.5(18)
_refine_ls_extinction_coef 0.0084(13)
_refine_ls_extinction_expression Fc^*^=kFc[1+0.001xFc^2^\l^3^/sin(2\q)]^-1/4^
_refine_ls_extinction_method SHELXL
_refine_ls_goodness_of_fit_ref 1.055
_refine_ls_hydrogen_treatment mixed
_refine_ls_matrix_type full
_refine_ls_number_parameters 255
_refine_ls_number_reflns 3513
_refine_ls_number_restraints 0
_refine_ls_restrained_S_all 1.055
_refine_ls_R_factor_all 0.0661
_refine_ls_R_factor_gt 0.0413
_refine_ls_shift/su_max 0.000
_refine_ls_shift/su_mean 0.000
_refine_ls_structure_factor_coef Fsqd
_refine_ls_weighting_details 'calc w=1/[\s^2^(Fo^2^)+(0.0426P)^2^+0.0061P] where P=(Fo^2^+2Fc^2^)/3'
_refine_ls_weighting_scheme calc
_refine_ls_wR_factor_gt 0.0823
_refine_ls_wR_factor_ref 0.0940
_reflns_number_gt 2715
_reflns_number_total 3513
_reflns_threshold_expression >2sigma(I)
_cod_data_source_file ja0010507_06.cif
_cod_data_source_block sls47t
_cod_database_code 4116028

loop_
_symmetry_equiv_pos_as_xyz
'x, y, z'
'-x+1/2, -y, z+1/2'
'-x, y+1/2, -z+1/2'
'x+1/2, -y+1/2, -z'

loop_
_atom_site_label
_atom_site_type_symbol
_atom_site_fract_x
_atom_site_fract_y
_atom_site_fract_z
_atom_site_U_iso_or_equiv
_atom_site_adp_type
_atom_site_occupancy
_atom_site_symmetry_multiplicity
_atom_site_calc_flag
_atom_site_refinement_flags
O1 O -0.29832(14) -0.29550(13) -0.02534(7) 0.0314(4) Uani 1 1 d .
N1 N -0.49835(18) -0.49036(15) -0.05340(9) 0.0323(4) Uani 1 1 d .
C1 C -0.4543(2) -0.39704(19) -0.10471(11) 0.0326(5) Uani 1 1 d .
H1A H -0.5267 -0.3816 -0.1389 0.039 Uiso 1 1 calc R
H1B H -0.3756 -0.4289 -0.1305 0.039 Uiso 1 1 calc R
C2 C -0.4175(2) -0.27418(19) -0.06760(11) 0.0297(5) Uani 1 1 d .
H2A H -0.4929 -0.2489 -0.0363 0.036 Uiso 1 1 calc R
C3 C -0.3190(2) -0.3535(2) 0.03944(10) 0.0289(5) Uani 1 1 d .
C4 C -0.2725(2) -0.47410(19) 0.04945(10) 0.0285(5) Uani 1 1 d .
C5 C -0.2083(2) -0.54701(18) -0.00908(11) 0.0298(5) Uani 1 1 d .
C6 C -0.2840(2) -0.61317(18) -0.05976(11) 0.0303(5) Uani 1 1 d .
C7 C -0.4366(2) -0.6140(2) -0.06004(13) 0.0389(6) Uani 1 1 d .
H7A H -0.4677 -0.6526 -0.1041 0.047 Uiso 1 1 calc R
H7B H -0.4682 -0.6670 -0.0210 0.047 Uiso 1 1 calc R
C8 C -0.6444(2) -0.4994(2) -0.04810(13) 0.0440(6) Uani 1 1 d .
H8A H -0.6826 -0.4157 -0.0436 0.066 Uiso 1 1 calc R
H8B H -0.6682 -0.5490 -0.0070 0.066 Uiso 1 1 calc R
H8C H -0.6799 -0.5395 -0.0902 0.066 Uiso 1 1 calc R
C9 C -0.3885(2) -0.16855(18) -0.11896(11) 0.0298(5) Uani 1 1 d .
C10 C -0.4931(2) -0.1259(2) -0.16231(12) 0.0373(6) Uani 1 1 d .
H10A H -0.5789 -0.1632 -0.1591 0.045 Uiso 1 1 calc R
C11 C -0.4714(3) -0.0293(2) -0.20986(12) 0.0434(6) Uani 1 1 d .
H11A H -0.5428 -0.0003 -0.2382 0.052 Uiso 1 1 calc R
C12 C -0.3454(3) 0.0248(2) -0.21584(13) 0.0451(6) Uani 1 1 d .
H12A H -0.3304 0.0900 -0.2485 0.054 Uiso 1 1 calc R
C13 C -0.2414(3) -0.0172(2) -0.17356(12) 0.0433(6) Uani 1 1 d .
H13A H -0.1555 0.0197 -0.1774 0.052 Uiso 1 1 calc R
C14 C -0.2625(2) -0.1134(2) -0.12550(11) 0.0350(5) Uani 1 1 d .
H14A H -0.1908 -0.1415 -0.0971 0.042 Uiso 1 1 calc R
C15 C -0.3799(2) -0.2843(2) 0.09416(11) 0.0360(5) Uani 1 1 d .
H15A H -0.4096 -0.2015 0.0859 0.043 Uiso 1 1 calc R
C16 C -0.3960(2) -0.3374(2) 0.15921(12) 0.0401(6) Uani 1 1 d .
H16A H -0.4370 -0.2908 0.1956 0.048 Uiso 1 1 calc R
C17 C -0.3515(2) -0.4622(2) 0.17261(11) 0.0339(5) Uani 1 1 d .
C18 C -0.3681(2) -0.5198(2) 0.23961(11) 0.0433(6) Uani 1 1 d .
H18A H -0.4114 -0.4753 0.2760 0.052 Uiso 1 1 calc R
C19 C -0.3222(3) -0.6384(3) 0.25189(12) 0.0459(7) Uani 1 1 d .
H19A H -0.3335 -0.6752 0.2966 0.055 Uiso 1 1 calc R
C20 C -0.2581(2) -0.7058(2) 0.19789(13) 0.0434(6) Uani 1 1 d .
H20A H -0.2262 -0.7876 0.2069 0.052 Uiso 1 1 calc R
C21 C -0.2411(2) -0.6545(2) 0.13251(12) 0.0366(5) Uani 1 1 d .
H21A H -0.1983 -0.7014 0.0969 0.044 Uiso 1 1 calc R
C22 C -0.2879(2) -0.52996(19) 0.11748(11) 0.0292(5) Uani 1 1 d .
C23 C -0.0680(2) -0.55393(18) -0.01181(12) 0.0347(5) Uani 1 1 d .
H23A H -0.0166 -0.5086 0.0213 0.042 Uiso 1 1 calc R
C24 C -0.0024(3) -0.6260(2) -0.06219(13) 0.0424(6) Uani 1 1 d .
H24A H 0.0925 -0.6290 -0.0633 0.051 Uiso 1 1 calc R
C25 C -0.0767(3) -0.6932(2) -0.11050(13) 0.0444(6) Uani 1 1 d .
H25A H -0.0330 -0.7437 -0.1442 0.053 Uiso 1 1 calc R
C26 C -0.2155(3) -0.6860(2) -0.10918(12) 0.0412(6) Uani 1 1 d .
H26A H -0.2655 -0.7318 -0.1427 0.049 Uiso 1 1 calc R

loop_
_atom_site_aniso_label
_atom_site_aniso_U_11
_atom_site_aniso_U_22
_atom_site_aniso_U_33
_atom_site_aniso_U_23
_atom_site_aniso_U_13
_atom_site_aniso_U_12
O1 0.0301(8) 0.0321(8) 0.0321(8) 0.0049(7) -0.0037(7) 0.0002(7)
N1 0.0278(10) 0.0274(9) 0.0418(10) 0.0020(9) 0.0018(9) -0.0020(8)
C1 0.0323(13) 0.0309(12) 0.0346(12) -0.0014(10) -0.0027(11) 0.0009(10)
C2 0.0276(12) 0.0313(12) 0.0302(11) 0.0009(10) -0.0013(10) 0.0055(9)
C3 0.0271(12) 0.0289(11) 0.0308(11) 0.0006(10) -0.0034(10) -0.0024(9)
C4 0.0232(11) 0.0275(11) 0.0349(11) -0.0020(10) -0.0017(10) -0.0021(9)
C5 0.0330(12) 0.0227(10) 0.0335(12) 0.0052(10) -0.0008(10) 0.0006(9)
C6 0.0328(13) 0.0217(10) 0.0365(12) 0.0018(10) 0.0002(11) 0.0007(9)
C7 0.0384(14) 0.0286(12) 0.0498(14) -0.0011(12) -0.0017(12) -0.0023(10)
C8 0.0331(13) 0.0420(13) 0.0569(15) 0.0020(12) 0.0030(12) -0.0016(11)
C9 0.0358(13) 0.0242(10) 0.0294(11) -0.0007(9) 0.0016(10) 0.0051(9)
C10 0.0327(13) 0.0394(13) 0.0399(13) 0.0023(11) -0.0002(11) 0.0070(11)
C11 0.0475(16) 0.0441(14) 0.0387(14) 0.0069(13) -0.0024(12) 0.0155(12)
C12 0.0627(18) 0.0330(12) 0.0397(13) 0.0070(11) 0.0022(13) 0.0059(13)
C13 0.0500(16) 0.0348(13) 0.0452(14) 0.0024(12) 0.0012(13) -0.0087(12)
C14 0.0400(14) 0.0293(11) 0.0356(13) 0.0004(10) -0.0041(12) 0.0012(10)
C15 0.0378(14) 0.0290(11) 0.0411(13) -0.0044(11) -0.0034(11) 0.0031(11)
C16 0.0402(15) 0.0429(13) 0.0372(13) -0.0077(12) 0.0009(12) 0.0045(12)
C17 0.0284(12) 0.0415(12) 0.0319(12) -0.0003(11) -0.0046(10) -0.0025(11)
C18 0.0392(15) 0.0574(16) 0.0333(13) 0.0035(12) -0.0021(11) -0.0045(13)
C19 0.0431(16) 0.0552(16) 0.0394(14) 0.0165(13) -0.0087(12) -0.0098(13)
C20 0.0396(15) 0.0367(12) 0.0540(15) 0.0118(12) -0.0132(13) -0.0063(11)
C21 0.0343(13) 0.0310(11) 0.0445(13) 0.0032(11) -0.0084(11) -0.0027(10)
C22 0.0237(11) 0.0307(11) 0.0331(12) 0.0012(10) -0.0075(10) -0.0033(9)
C23 0.0322(14) 0.0298(12) 0.0422(13) 0.0012(11) -0.0023(11) 0.0003(10)
C24 0.0334(13) 0.0393(14) 0.0545(15) 0.0039(13) 0.0068(13) 0.0039(11)
C25 0.0481(17) 0.0394(14) 0.0457(15) -0.0025(12) 0.0089(13) 0.0145(12)
C26 0.0468(17) 0.0328(13) 0.0440(14) -0.0073(11) -0.0022(13) 0.0022(11)

loop_
_atom_type_symbol
_atom_type_description
_atom_type_scat_dispersion_real
_atom_type_scat_dispersion_imag
_atom_type_scat_source
C C 0.0033 0.0016 'International Tables Vol C Tables 4.2.6.8 and 6.1.1.4'
H H 0.0000 0.0000 'International Tables Vol C Tables 4.2.6.8 and 6.1.1.4'
N N 0.0061 0.0033 'International Tables Vol C Tables 4.2.6.8 and 6.1.1.4'
O O 0.0106 0.0060 'International Tables Vol C Tables 4.2.6.8 and 6.1.1.4'

loop_
_geom_angle_atom_site_label_1
_geom_angle_atom_site_label_2
_geom_angle_atom_site_label_3
_geom_angle
C3 O1 C2 116.03(16)
C8 N1 C7 111.38(17)
C8 N1 C1 112.93(18)
C7 N1 C1 115.56(17)
N1 C1 C2 110.26(17)
O1 C2 C9 108.53(17)
O1 C2 C1 108.43(16)
C9 C2 C1 112.53(16)
C4 C3 O1 119.08(19)
C4 C3 C15 121.95(19)
O1 C3 C15 118.86(18)
C3 C4 C22 118.43(19)
C3 C4 C5 121.55(18)
C22 C4 C5 120.01(17)
C23 C5 C6 118.7(2)
C23 C5 C4 118.7(2)
C6 C5 C4 122.59(19)
C26 C6 C5 118.5(2)
C26 C6 C7 118.8(2)
C5 C6 C7 122.60(19)
N1 C7 C6 114.48(18)
C14 C9 C10 118.6(2)
C14 C9 C2 122.85(19)
C10 C9 C2 118.6(2)
C11 C10 C9 120.6(2)
C12 C11 C10 120.2(2)
C11 C12 C13 119.5(2)
C12 C13 C14 120.6(2)
C9 C14 C13 120.5(2)
C16 C15 C3 120.0(2)
C15 C16 C17 120.7(2)
C22 C17 C18 119.5(2)
C22 C17 C16 118.72(19)
C18 C17 C16 121.8(2)
C19 C18 C17 120.9(2)
C18 C19 C20 120.0(2)
C21 C20 C19 121.0(2)
C20 C21 C22 120.7(2)
C17 C22 C4 120.18(19)
C17 C22 C21 117.8(2)
C4 C22 C21 122.0(2)
C24 C23 C5 121.5(2)
C25 C24 C23 119.7(2)
C24 C25 C26 119.6(2)
C25 C26 C6 122.0(2)

loop_
_geom_bond_atom_site_label_1
_geom_bond_atom_site_label_2
_geom_bond_distance
O1 C3 1.389(2)
O1 C2 1.444(2)
N1 C8 1.453(3)
N1 C7 1.454(3)
N1 C1 1.455(3)
C1 C2 1.526(3)
C2 C9 1.513(3)
C3 C4 1.374(3)
C3 C15 1.407(3)
C4 C22 1.427(3)
C4 C5 1.494(3)
C5 C23 1.392(3)
C5 C6 1.406(3)
C6 C26 1.391(3)
C6 C7 1.511(3)
C9 C14 1.384(3)
C9 C10 1.397(3)
C10 C11 1.383(3)
C11 C12 1.378(4)
C12 C13 1.379(3)
C13 C14 1.385(3)
C15 C16 1.364(3)
C16 C17 1.421(3)
C17 C22 1.416(3)
C17 C18 1.418(3)
C18 C19 1.359(3)
C19 C20 1.401(4)
C20 C21 1.364(3)
C21 C22 1.430(3)
C23 C24 1.385(3)
C24 C25 1.374(3)
C25 C26 1.377(3)

loop_
_geom_torsion_atom_site_label_1
_geom_torsion_atom_site_label_2
_geom_torsion_atom_site_label_3
_geom_torsion_atom_site_label_4
_geom_torsion
C8 N1 C1 C2 98.5(2)
C7 N1 C1 C2 -131.66(19)
C3 O1 C2 C9 157.37(16)
C3 O1 C2 C1 -80.1(2)
N1 C1 C2 O1 67.4(2)
N1 C1 C2 C9 -172.51(17)
C2 O1 C3 C4 111.2(2)
C2 O1 C3 C15 -72.6(2)
O1 C3 C4 C22 176.61(16)
C15 C3 C4 C22 0.5(3)
O1 C3 C4 C5 -4.0(3)
C15 C3 C4 C5 179.8(2)
C3 C4 C5 C23 99.9(2)
C22 C4 C5 C23 -80.8(2)
C3 C4 C5 C6 -82.9(3)
C22 C4 C5 C6 96.5(2)
C23 C5 C6 C26 2.0(3)
C4 C5 C6 C26 -175.28(19)
C23 C5 C6 C7 178.5(2)
C4 C5 C6 C7 1.2(3)
C8 N1 C7 C6 -175.2(2)
C1 N1 C7 C6 54.2(3)
C26 C6 C7 N1 -135.2(2)
C5 C6 C7 N1 48.4(3)
O1 C2 C9 C14 5.0(3)
C1 C2 C9 C14 -115.0(2)
O1 C2 C9 C10 -175.83(17)
C1 C2 C9 C10 64.2(2)
C14 C9 C10 C11 -1.1(3)
C2 C9 C10 C11 179.75(19)
C9 C10 C11 C12 1.1(3)
C10 C11 C12 C13 -0.7(3)
C11 C12 C13 C14 0.3(3)
C10 C9 C14 C13 0.7(3)
C2 C9 C14 C13 179.81(18)
C12 C13 C14 C9 -0.3(3)
C4 C3 C15 C16 -1.0(3)
O1 C3 C15 C16 -177.13(19)
C3 C15 C16 C17 0.2(3)
C15 C16 C17 C22 1.1(3)
C15 C16 C17 C18 -179.5(2)
C22 C17 C18 C19 0.9(3)
C16 C17 C18 C19 -178.6(2)
C17 C18 C19 C20 -0.3(4)
C18 C19 C20 C21 -0.3(4)
C19 C20 C21 C22 0.3(3)
C18 C17 C22 C4 179.0(2)
C16 C17 C22 C4 -1.6(3)
C18 C17 C22 C21 -0.8(3)
C16 C17 C22 C21 178.6(2)
C3 C4 C22 C17 0.8(3)
C5 C4 C22 C17 -178.54(18)
C3 C4 C22 C21 -179.41(19)
C5 C4 C22 C21 1.2(3)
C20 C21 C22 C17 0.2(3)
C20 C21 C22 C4 -179.6(2)
C6 C5 C23 C24 -1.3(3)
C4 C5 C23 C24 176.13(18)
C5 C23 C24 C25 -0.4(3)
C23 C24 C25 C26 1.3(3)
C24 C25 C26 C6 -0.5(4)
C5 C6 C26 C25 -1.2(3)
C7 C6 C26 C25 -177.7(2)
